data_7135280
loop_
_publ_author_name
'Samantaray, Swati'
'Saha, Sharajit'
'Punniyamurthy, Tharmalingam'

_publ_section_title
;
 Rh-catalyzed chemodivergent [4+1]-annulation/allylation of sulfoxonium
 ylides with \a-methylene-\b-lactones: access to \a-indanonyl/\a-benzyl
 acrylates
;
_journal_name_full 'Chemical Communications'
_journal_paper_doi 10.1039/D5CC05716G
_journal_year 2026
_chemical_formula_moiety 'C17 H18 O3'
_chemical_formula_sum 'C17 H18 O3'
_chemical_formula_weight 270.31
_space_group_crystal_system triclinic
_space_group_IT_number 2
_space_group_name_Hall '-P 1'
_space_group_name_H-M_alt 'P -1'
_atom_sites_solution_hydrogens geom
_atom_sites_solution_primary iterative
_audit_creation_date 2025-01-29
_audit_creation_method
;
Olex2 1.5-alpha
(compiled 2023.11.24 svn.r209d9fb2 for OlexSys, GUI svn.r6869)
;
_audit_update_record
;
2025-01-30 deposited with the CCDC.	2025-12-02 downloaded from the CCDC.
;
_cell_angle_alpha 93.006(2)
_cell_angle_beta 108.3900(10)
_cell_angle_gamma 93.186(2)
_cell_formula_units_Z 2
_cell_length_a 8.4589(6)
_cell_length_b 9.2758(6)
_cell_length_c 9.7016(6)
_cell_measurement_reflns_used 8781
_cell_measurement_temperature 295(2)
_cell_measurement_theta_max 25.311
_cell_measurement_theta_min 2.205
_cell_volume 719.26(8)
_computing_cell_refinement 'SAINT V8.40B (?, 2016)'
_computing_data_reduction 'SAINT V8.40B (?, 2016)'
_computing_molecular_graphics 'Olex2 1.5-alpha (Dolomanov et al., 2009)'
_computing_publication_material 'Olex2 1.5-alpha (Dolomanov et al., 2009)'
_computing_structure_refinement 'SHELXL 2019/1 (Sheldrick, 2015)'
_computing_structure_solution 'olex2.solve 1.5-alpha (Bourhis et al., 2015)'
_diffrn_ambient_temperature 295.00
_diffrn_measured_fraction_theta_full 0.992
_diffrn_measured_fraction_theta_max 0.992
_diffrn_measurement_device_type 'Bruker APEX-II CCD'
_diffrn_measurement_method '\f and \w scans'
_diffrn_radiation_type MoK\a
_diffrn_radiation_wavelength 0.71073
_diffrn_reflns_av_R_equivalents 0.0243
_diffrn_reflns_av_unetI/netI 0.0188
_diffrn_reflns_Laue_measured_fraction_full 0.992
_diffrn_reflns_Laue_measured_fraction_max 0.992
_diffrn_reflns_limit_h_max 10
_diffrn_reflns_limit_h_min -10
_diffrn_reflns_limit_k_max 11
_diffrn_reflns_limit_k_min -11
_diffrn_reflns_limit_l_max 11
_diffrn_reflns_limit_l_min -11
_diffrn_reflns_number 16608
_diffrn_reflns_point_group_measured_fraction_full 0.992
_diffrn_reflns_point_group_measured_fraction_max 0.992
_diffrn_reflns_theta_full 25.242
_diffrn_reflns_theta_max 25.340
_diffrn_reflns_theta_min 2.205
_diffrn_source_current 1.4
_diffrn_source_power 0.07
_diffrn_source_voltage 50.0
_diffrn_standards_number 0
_exptl_absorpt_coefficient_mu 0.085
_exptl_crystal_colour COLOURLESS
_exptl_crystal_density_diffrn 1.248
_exptl_crystal_description NEEDLE
_exptl_crystal_F_000 288
_exptl_crystal_size_max 0.41
_exptl_crystal_size_mid 0.19
_exptl_crystal_size_min 0.14
_exptl_transmission_factor_max 0.7452
_exptl_transmission_factor_min 0.7043
_refine_diff_density_max 0.247
_refine_diff_density_min -0.208
_refine_diff_density_rms 0.033
_refine_ls_extinction_method none
_refine_ls_goodness_of_fit_ref 1.059
_refine_ls_hydrogen_treatment constr
_refine_ls_matrix_type full
_refine_ls_number_parameters 182
_refine_ls_number_reflns 2611
_refine_ls_number_restraints 0
_refine_ls_restrained_S_all 1.059
_refine_ls_R_factor_all 0.0754
_refine_ls_R_factor_gt 0.0612
_refine_ls_shift/su_max 0.000
_refine_ls_shift/su_mean 0.000
_refine_ls_structure_factor_coef Fsqd
_refine_ls_weighting_details 'w=1/[\s^2^(Fo^2^)+(0.0572P)^2^+0.4006P] where P=(Fo^2^+2Fc^2^)/3'
_refine_ls_weighting_scheme calc
_refine_ls_wR_factor_gt 0.1479
_refine_ls_wR_factor_ref 0.1587
_reflns_Friedel_coverage 0.000
_reflns_number_gt 2136
_reflns_number_total 2611
_reflns_threshold_expression 'I > 2\s(I)'
_cod_data_source_file d5cc05716g2.cif
_cod_data_source_block SS_450_0ma_a
_cod_database_code 7135280
_shelx_shelxl_version_number 2019/1
_shelx_space_group_comment
;
The symmetry employed for this shelxl refinement is uniquely defined
by the following loop, which should always be used as a source of
symmetry information in preference to the above space-group names.
They are only intended as comments.
;
_olex2_refinement_description
;
1. Fixed Uiso
 At 1.2 times of:
  All C(H) groups, All C(H,H) groups
 At 1.5 times of:
  All O(H) groups
2.a Ternary CH refined with riding coordinates:
 C1(H1), C9(H9)
2.b Secondary CH2 refined with riding coordinates:
 C2(H2A,H2B), C3(H3A,H3B), C4(H4A,H4B), C5(H5A,H5B), C13(H13A,H13B)
2.c Aromatic/amide H refined with riding coordinates:
 C6(H6), C14(H14), C15(H15), C16(H16), C17(H17)
2.d Idealised tetrahedral OH refined as rotating group:
 O2(H2)
;
_olex2_submission_special_instructions 'No special instructions were received'

loop_
_space_group_symop_operation_xyz
'x, y, z'
'-x, -y, -z'

loop_
_atom_site_label
_atom_site_type_symbol
_atom_site_fract_x
_atom_site_fract_y
_atom_site_fract_z
_atom_site_U_iso_or_equiv
_atom_site_adp_type
_atom_site_occupancy
_atom_site_site_symmetry_order
_atom_site_calc_flag
_atom_site_refinement_flags_posn
_atom_site_refinement_flags_adp
_atom_site_refinement_flags_occupancy
_atom_site_disorder_assembly
_atom_site_disorder_group
O1 O 0.88649(19) 0.11665(17) 0.57102(18) 0.0621(5) Uani 1 1 d . . . . .
O2 O 0.8256(2) 0.0048(2) 0.3522(2) 0.0824(6) Uani 1 1 d . . . . .
H2 H 0.915335 -0.028592 0.391410 0.124 Uiso 1 1 calc R U . . .
O3 O 0.7582(3) 0.2975(3) 0.8923(2) 0.0963(7) Uani 1 1 d . . . . .
C1 C 0.3971(3) 0.2150(3) 0.1649(3) 0.0644(7) Uani 1 1 d . . . . .
H1 H 0.360077 0.277121 0.231749 0.077 Uiso 1 1 calc R U . . .
C2 C 0.4216(5) 0.3038(5) 0.0473(4) 0.1210(15) Uani 1 1 d . . . . .
H2A H 0.451745 0.404343 0.083519 0.145 Uiso 1 1 calc R U . . .
H2B H 0.509779 0.268222 0.013741 0.145 Uiso 1 1 calc R U . . .
C3 C 0.2599(6) 0.2899(5) -0.0735(4) 0.1300(16) Uani 1 1 d . . . . .
H3A H 0.209191 0.381646 -0.082268 0.156 Uiso 1 1 calc R U . . .
H3B H 0.278279 0.262705 -0.164871 0.156 Uiso 1 1 calc R U . . .
C4 C 0.1488(5) 0.1777(5) -0.0409(4) 0.1115(13) Uani 1 1 d . . . . .
H4A H 0.100461 0.108843 -0.124570 0.134 Uiso 1 1 calc R U . . .
H4B H 0.059007 0.221349 -0.015774 0.134 Uiso 1 1 calc R U . . .
C5 C 0.2554(4) 0.1046(4) 0.0845(4) 0.0968(10) Uani 1 1 d . . . . .
H5A H 0.298025 0.019401 0.050665 0.116 Uiso 1 1 calc R U . . .
H5B H 0.192092 0.075369 0.147479 0.116 Uiso 1 1 calc R U . . .
C6 C 0.5512(3) 0.1493(2) 0.2499(3) 0.0552(6) Uani 1 1 d . . . . .
H6 H 0.593815 0.085169 0.196148 0.066 Uiso 1 1 calc R U . . .
C7 C 0.6370(2) 0.1683(2) 0.3905(2) 0.0469(5) Uani 1 1 d . . . . .
C8 C 0.7923(3) 0.0926(2) 0.4430(2) 0.0483(5) Uani 1 1 d . . . . .
C9 C 0.5927(3) 0.2697(2) 0.4981(2) 0.0497(5) Uani 1 1 d . . . . .
H9 H 0.479819 0.298792 0.450747 0.060 Uiso 1 1 calc R U . . .
C10 C 0.7098(2) 0.4056(2) 0.5427(2) 0.0474(5) Uani 1 1 d . . . . .
C11 C 0.7841(3) 0.4257(2) 0.6911(3) 0.0546(6) Uani 1 1 d . . . . .
C12 C 0.7212(3) 0.3099(3) 0.7627(3) 0.0636(6) Uani 1 1 d . . . . .
C13 C 0.5968(3) 0.2111(3) 0.6453(3) 0.0629(7) Uani 1 1 d . . . . .
H13A H 0.487055 0.211188 0.657068 0.075 Uiso 1 1 calc R U . . .
H13B H 0.630651 0.112776 0.650086 0.075 Uiso 1 1 calc R U . . .
C14 C 0.7457(3) 0.5044(2) 0.4532(3) 0.0604(6) Uani 1 1 d . . . . .
H14 H 0.696043 0.491872 0.352731 0.073 Uiso 1 1 calc R U . . .
C15 C 0.8565(4) 0.6218(3) 0.5160(4) 0.0764(8) Uani 1 1 d . . . . .
H15 H 0.880103 0.690107 0.456979 0.092 Uiso 1 1 calc R U . . .
C16 C 0.9329(4) 0.6403(3) 0.6640(4) 0.0793(9) Uani 1 1 d . . . . .
H16 H 1.008413 0.719972 0.703573 0.095 Uiso 1 1 calc R U . . .
C17 C 0.8992(3) 0.5428(3) 0.7540(3) 0.0708(7) Uani 1 1 d . . . . .
H17 H 0.951645 0.554477 0.854206 0.085 Uiso 1 1 calc R U . . .

loop_
_atom_site_aniso_label
_atom_site_aniso_U_11
_atom_site_aniso_U_22
_atom_site_aniso_U_33
_atom_site_aniso_U_23
_atom_site_aniso_U_13
_atom_site_aniso_U_12
O1 0.0498(9) 0.0603(10) 0.0659(11) -0.0017(8) 0.0022(8) 0.0186(7)
O2 0.0640(12) 0.0863(13) 0.0817(13) -0.0191(10) -0.0002(9) 0.0407(10)
O3 0.1165(18) 0.1153(17) 0.0627(13) 0.0182(11) 0.0331(12) 0.0189(14)
C1 0.0529(14) 0.0719(16) 0.0629(15) 0.0061(12) 0.0080(11) 0.0208(12)
C2 0.094(2) 0.146(3) 0.132(3) 0.084(3) 0.033(2) 0.037(2)
C3 0.152(4) 0.162(4) 0.070(2) 0.036(2) 0.015(2) 0.051(3)
C4 0.088(2) 0.158(4) 0.067(2) -0.017(2) -0.0073(18) 0.040(2)
C5 0.0571(17) 0.100(2) 0.112(3) 0.0118(19) -0.0043(16) 0.0093(16)
C6 0.0470(12) 0.0513(13) 0.0653(15) 0.0028(10) 0.0137(11) 0.0136(10)
C7 0.0364(10) 0.0407(11) 0.0614(13) 0.0059(9) 0.0115(9) 0.0066(8)
C8 0.0421(11) 0.0375(10) 0.0610(14) -0.0013(9) 0.0105(10) 0.0077(8)
C9 0.0376(11) 0.0466(11) 0.0658(14) 0.0090(10) 0.0159(10) 0.0105(9)
C10 0.0418(11) 0.0424(11) 0.0631(14) 0.0051(9) 0.0216(10) 0.0149(9)
C11 0.0519(12) 0.0525(13) 0.0644(15) 0.0004(11) 0.0242(11) 0.0161(10)
C12 0.0631(15) 0.0726(16) 0.0617(16) 0.0083(12) 0.0257(12) 0.0232(12)
C13 0.0569(14) 0.0619(14) 0.0808(17) 0.0169(13) 0.0348(13) 0.0090(11)
C14 0.0625(14) 0.0501(13) 0.0746(16) 0.0107(11) 0.0282(12) 0.0101(11)
C15 0.0789(19) 0.0538(15) 0.110(2) 0.0112(15) 0.0478(18) 0.0046(13)
C16 0.0697(17) 0.0536(15) 0.119(3) -0.0155(16) 0.0415(18) -0.0058(13)
C17 0.0622(15) 0.0695(17) 0.0772(17) -0.0196(14) 0.0203(13) 0.0095(13)

loop_
_atom_type_symbol
_atom_type_description
_atom_type_scat_dispersion_real
_atom_type_scat_dispersion_imag
_atom_type_scat_source
C C 0.0033 0.0016 'International Tables Vol C Tables 4.2.6.8 and 6.1.1.4'
H H 0.0000 0.0000 'International Tables Vol C Tables 4.2.6.8 and 6.1.1.4'
O O 0.0106 0.0060 'International Tables Vol C Tables 4.2.6.8 and 6.1.1.4'

loop_
_geom_angle_atom_site_label_1
_geom_angle_atom_site_label_2
_geom_angle_atom_site_label_3
_geom_angle
_geom_angle_site_symmetry_1
_geom_angle_site_symmetry_3
_geom_angle_publ_flag
C8 O2 H2 109.5 . . ?
C2 C1 H1 108.7 . . ?
C2 C1 C5 103.9(3) . . ?
C5 C1 H1 108.7 . . ?
C6 C1 H1 108.7 . . ?
C6 C1 C2 113.3(2) . . ?
C6 C1 C5 113.5(2) . . ?
C1 C2 H2A 110.4 . . ?
C1 C2 H2B 110.4 . . ?
H2A C2 H2B 108.6 . . ?
C3 C2 C1 106.6(3) . . ?
C3 C2 H2A 110.4 . . ?
C3 C2 H2B 110.4 . . ?
C2 C3 H3A 110.0 . . ?
C2 C3 H3B 110.0 . . ?
H3A C3 H3B 108.4 . . ?
C4 C3 C2 108.3(3) . . ?
C4 C3 H3A 110.0 . . ?
C4 C3 H3B 110.0 . . ?
C3 C4 H4A 110.5 . . ?
C3 C4 H4B 110.5 . . ?
C3 C4 C5 106.1(3) . . ?
H4A C4 H4B 108.7 . . ?
C5 C4 H4A 110.5 . . ?
C5 C4 H4B 110.5 . . ?
C1 C5 H5A 110.6 . . ?
C1 C5 H5B 110.6 . . ?
C4 C5 C1 105.7(3) . . ?
C4 C5 H5A 110.6 . . ?
C4 C5 H5B 110.6 . . ?
H5A C5 H5B 108.7 . . ?
C1 C6 H6 115.1 . . ?
C7 C6 C1 129.8(2) . . ?
C7 C6 H6 115.1 . . ?
C6 C7 C8 117.4(2) . . ?
C6 C7 C9 124.22(18) . . ?
C8 C7 C9 118.23(18) . . ?
O1 C8 O2 122.10(19) . . ?
O1 C8 C7 120.40(19) . . ?
O2 C8 C7 117.49(19) . . ?
C7 C9 H9 107.8 . . ?
C7 C9 C13 117.17(18) . . ?
C10 C9 C7 112.42(17) . . ?
C10 C9 H9 107.8 . . ?
C10 C9 C13 103.34(18) . . ?
C13 C9 H9 107.8 . . ?
C11 C10 C9 112.30(19) . . ?
C11 C10 C14 120.1(2) . . ?
C14 C10 C9 127.6(2) . . ?
C10 C11 C12 109.8(2) . . ?
C10 C11 C17 121.2(2) . . ?
C17 C11 C12 128.9(2) . . ?
O3 C12 C11 126.7(3) . . ?
O3 C12 C13 125.7(3) . . ?
C11 C12 C13 107.7(2) . . ?
C9 C13 H13A 110.4 . . ?
C9 C13 H13B 110.4 . . ?
C12 C13 C9 106.73(19) . . ?
C12 C13 H13A 110.4 . . ?
C12 C13 H13B 110.4 . . ?
H13A C13 H13B 108.6 . . ?
C10 C14 H14 120.7 . . ?
C15 C14 C10 118.5(3) . . ?
C15 C14 H14 120.7 . . ?
C14 C15 H15 119.3 . . ?
C16 C15 C14 121.3(3) . . ?
C16 C15 H15 119.3 . . ?
C15 C16 H16 119.6 . . ?
C17 C16 C15 120.8(3) . . ?
C17 C16 H16 119.6 . . ?
C11 C17 H17 121.0 . . ?
C16 C17 C11 118.0(3) . . ?
C16 C17 H17 121.0 . . ?

loop_
_geom_bond_atom_site_label_1
_geom_bond_atom_site_label_2
_geom_bond_distance
_geom_bond_site_symmetry_2
_geom_bond_publ_flag
O1 C8 1.246(3) . ?
O2 H2 0.8200 . ?
O2 C8 1.276(3) . ?
O3 C12 1.210(3) . ?
C1 H1 0.9800 . ?
C1 C2 1.501(4) . ?
C1 C5 1.511(4) . ?
C1 C6 1.488(3) . ?
C2 H2A 0.9700 . ?
C2 H2B 0.9700 . ?
C2 C3 1.488(5) . ?
C3 H3A 0.9700 . ?
C3 H3B 0.9700 . ?
C3 C4 1.476(6) . ?
C4 H4A 0.9700 . ?
C4 H4B 0.9700 . ?
C4 C5 1.489(4) . ?
C5 H5A 0.9700 . ?
C5 H5B 0.9700 . ?
C6 H6 0.9300 . ?
C6 C7 1.324(3) . ?
C7 C8 1.482(3) . ?
C7 C9 1.516(3) . ?
C9 H9 0.9800 . ?
C9 C10 1.514(3) . ?
C9 C13 1.546(3) . ?
C10 C11 1.375(3) . ?
C10 C14 1.380(3) . ?
C11 C12 1.472(4) . ?
C11 C17 1.393(3) . ?
C12 C13 1.507(4) . ?
C13 H13A 0.9700 . ?
C13 H13B 0.9700 . ?
C14 H14 0.9300 . ?
C14 C15 1.376(4) . ?
C15 H15 0.9300 . ?
C15 C16 1.373(4) . ?
C16 H16 0.9300 . ?
C16 C17 1.368(4) . ?
C17 H17 0.9300 . ?

loop_
_geom_torsion_atom_site_label_1
_geom_torsion_atom_site_label_2
_geom_torsion_atom_site_label_3
_geom_torsion_atom_site_label_4
_geom_torsion
_geom_torsion_site_symmetry_1
_geom_torsion_site_symmetry_2
_geom_torsion_site_symmetry_3
_geom_torsion_site_symmetry_4
_geom_torsion_publ_flag
O3 C12 C13 C9 -179.7(2) . . . . ?
C1 C2 C3 C4 -8.7(5) . . . . ?
C1 C6 C7 C8 -176.9(2) . . . . ?
C1 C6 C7 C9 -1.2(4) . . . . ?
C2 C1 C5 C4 -31.1(4) . . . . ?
C2 C1 C6 C7 118.5(3) . . . . ?
C2 C3 C4 C5 -10.8(5) . . . . ?
C3 C4 C5 C1 26.1(4) . . . . ?
C5 C1 C2 C3 24.4(4) . . . . ?
C5 C1 C6 C7 -123.3(3) . . . . ?
C6 C1 C2 C3 147.9(3) . . . . ?
C6 C1 C5 C4 -154.6(3) . . . . ?
C6 C7 C8 O1 173.3(2) . . . . ?
C6 C7 C8 O2 -5.8(3) . . . . ?
C6 C7 C9 C10 -105.9(2) . . . . ?
C6 C7 C9 C13 134.6(2) . . . . ?
C7 C9 C10 C11 -123.88(19) . . . . ?
C7 C9 C10 C14 56.2(3) . . . . ?
C7 C9 C13 C12 121.0(2) . . . . ?
C8 C7 C9 C10 69.7(2) . . . . ?
C8 C7 C9 C13 -49.8(3) . . . . ?
C9 C7 C8 O1 -2.7(3) . . . . ?
C9 C7 C8 O2 178.2(2) . . . . ?
C9 C10 C11 C12 -2.2(2) . . . . ?
C9 C10 C11 C17 178.50(19) . . . . ?
C9 C10 C14 C15 179.9(2) . . . . ?
C10 C9 C13 C12 -3.2(2) . . . . ?
C10 C11 C12 O3 -178.2(2) . . . . ?
C10 C11 C12 C13 -0.1(2) . . . . ?
C10 C11 C17 C16 1.9(3) . . . . ?
C10 C14 C15 C16 1.2(4) . . . . ?
C11 C10 C14 C15 0.0(3) . . . . ?
C11 C12 C13 C9 2.2(2) . . . . ?
C12 C11 C17 C16 -177.3(2) . . . . ?
C13 C9 C10 C11 3.4(2) . . . . ?
C13 C9 C10 C14 -176.5(2) . . . . ?
C14 C10 C11 C12 177.77(19) . . . . ?
C14 C10 C11 C17 -1.6(3) . . . . ?
C14 C15 C16 C17 -0.8(4) . . . . ?
C15 C16 C17 C11 -0.7(4) . . . . ?
C17 C11 C12 O3 1.1(4) . . . . ?
C17 C11 C12 C13 179.2(2) . . . . ?
